data_7203290
loop_
_publ_author_name
'Holmes, Kathryn E.'
'Kelly, Paul F.'
'Dale, Sophie H.'
'Elsegood, Mark R. J.'

_publ_section_title
;
 New observations of structural diversity in copper(ii) complexes of
 diphenylsulfimide
;
_journal_issue 5
_journal_name_full CrystEngComm
_journal_page_first 391
_journal_paper_doi 10.1039/b601230b
_journal_volume 8
_journal_year 2006
_chemical_formula_sum 'C50 H51 Cl2 Cu N4 O9.5 S4'
_chemical_formula_weight 1122.63
_chemical_name_systematic
;
?
;
_space_group_IT_number 13
_symmetry_cell_setting monoclinic
_symmetry_space_group_name_Hall '-P 2yc'
_symmetry_space_group_name_H-M 'P 1 2/c 1'
_atom_sites_solution_hydrogens 'geom except NH coords freely refined'
_atom_sites_solution_primary direct
_atom_sites_solution_secondary difmap
_audit_creation_method SHELXL-97
_cell_angle_alpha 90.00
_cell_angle_beta 99.713(2)
_cell_angle_gamma 90.00
_cell_formula_units_Z 4
_cell_length_a 14.7535(8)
_cell_length_b 10.3848(6)
_cell_length_c 35.2904(19)
_cell_measurement_reflns_used 11689
_cell_measurement_temperature 150(2)
_cell_measurement_theta_max 28.35
_cell_measurement_theta_min 2.28
_cell_volume 5329.4(5)
_computing_cell_refinement 'Bruker SAINT'
_computing_data_collection 'Bruker SMART'
_computing_data_reduction 'Bruker SAINT'
_computing_molecular_graphics 'Bruker SHELXTL'
_computing_publication_material 'Bruker SHELXTL and local programs'
_computing_structure_refinement 'Bruker SHELXTL'
_computing_structure_solution 'Bruker SHELXTL'
_diffrn_ambient_temperature 150(2)
_diffrn_measured_fraction_theta_full 0.999
_diffrn_measured_fraction_theta_max 0.999
_diffrn_measurement_device_type 'Bruker SMART 1000 CCD diffractometer'
_diffrn_measurement_method '\w rotation with narrow frames'
_diffrn_radiation_monochromator graphite
_diffrn_radiation_source 'sealed tube'
_diffrn_radiation_type MoK\a
_diffrn_radiation_wavelength 0.71073
_diffrn_reflns_av_R_equivalents 0.0349
_diffrn_reflns_av_sigmaI/netI 0.0323
_diffrn_reflns_limit_h_max 17
_diffrn_reflns_limit_h_min -17
_diffrn_reflns_limit_k_max 12
_diffrn_reflns_limit_k_min -12
_diffrn_reflns_limit_l_max 41
_diffrn_reflns_limit_l_min -41
_diffrn_reflns_number 37365
_diffrn_reflns_theta_full 25.00
_diffrn_reflns_theta_max 25.00
_diffrn_reflns_theta_min 1.67
_diffrn_standards_decay_% 0
_diffrn_standards_number 0
_exptl_absorpt_coefficient_mu 0.725
_exptl_absorpt_correction_T_max 0.869
_exptl_absorpt_correction_T_min 0.736
_exptl_absorpt_correction_type multi-scan
_exptl_crystal_colour blue
_exptl_crystal_density_diffrn 1.399
_exptl_crystal_density_method 'not measured'
_exptl_crystal_description block
_exptl_crystal_F_000 2328
_exptl_crystal_size_max 0.45
_exptl_crystal_size_mid 0.35
_exptl_crystal_size_min 0.20
_refine_diff_density_max 1.121
_refine_diff_density_min -0.613
_refine_diff_density_rms 0.088
_refine_ls_extinction_method none
_refine_ls_goodness_of_fit_ref 1.041
_refine_ls_hydrogen_treatment mixed
_refine_ls_matrix_type full
_refine_ls_number_parameters 675
_refine_ls_number_reflns 9390
_refine_ls_number_restraints 74
_refine_ls_restrained_S_all 1.066
_refine_ls_R_factor_all 0.0868
_refine_ls_R_factor_gt 0.0671
_refine_ls_shift/su_max 0.001
_refine_ls_shift/su_mean 0.000
_refine_ls_structure_factor_coef Fsqd
_refine_ls_weighting_details 'calc w=1/[\s^2^(Fo^2^)+(0.0640P)^2^+18.8264P] where P=(Fo^2^+2Fc^2^)/3'
_refine_ls_weighting_scheme calc
_refine_ls_wR_factor_gt 0.1611
_refine_ls_wR_factor_ref 0.1736
_reflns_number_gt 7217
_reflns_number_total 9390
_reflns_threshold_expression I>2\s(I)
_cod_data_source_file b601230b.txt
_cod_data_source_block (5)
_cod_original_sg_symbol_H-M P2/c
_cod_original_formula_sum 'C50 H51 Cl2 Cu N4 O9.50 S4'
_cod_database_code 7203290

loop_
_symmetry_equiv_pos_as_xyz
'x, y, z'
'-x, y, -z+1/2'
'-x, -y, -z'
'x, -y, z-1/2'

loop_
_atom_site_label
_atom_site_type_symbol
_atom_site_fract_x
_atom_site_fract_y
_atom_site_fract_z
_atom_site_U_iso_or_equiv
_atom_site_adp_type
_atom_site_occupancy
_atom_site_symmetry_multiplicity
_atom_site_calc_flag
_atom_site_refinement_flags
_atom_site_disorder_assembly
_atom_site_disorder_group
Cu1 Cu 0.0000 -0.23245(7) 0.2500 0.0307(2) Uani 1 2 d S . .
N1 N -0.0086(4) -0.0990(4) 0.21039(12) 0.0540(13) Uani 1 1 d D . .
H1A H -0.016(5) -0.024(4) 0.215(2) 0.081 Uiso 1 1 d D . .
S1 S -0.04528(11) -0.13063(12) 0.16622(3) 0.0453(3) Uani 1 1 d . . .
C1 C 0.0000(4) -0.0137(5) 0.13747(13) 0.0412(12) Uani 1 1 d . . .
C2 C -0.0049(4) 0.1155(5) 0.14481(15) 0.0515(14) Uani 1 1 d . . .
H2 H -0.0357 0.1451 0.1647 0.062 Uiso 1 1 calc R . .
C3 C 0.0351(5) 0.2018(6) 0.12310(16) 0.0599(16) Uani 1 1 d . . .
H3 H 0.0334 0.2911 0.1287 0.072 Uiso 1 1 calc R . .
C4 C 0.0770(4) 0.1614(7) 0.09363(16) 0.0572(16) Uani 1 1 d . . .
H4 H 0.1032 0.2224 0.0786 0.069 Uiso 1 1 calc R . .
C5 C 0.0814(4) 0.0327(7) 0.08575(16) 0.0611(17) Uani 1 1 d . . .
H5 H 0.1106 0.0047 0.0652 0.073 Uiso 1 1 calc R . .
C6 C 0.0430(4) -0.0580(6) 0.10783(15) 0.0550(15) Uani 1 1 d . . .
H6 H 0.0463 -0.1475 0.1027 0.066 Uiso 1 1 calc R . .
C7 C -0.1664(4) -0.0969(5) 0.15468(16) 0.0516(14) Uani 1 1 d . . .
C8 C -0.2141(5) -0.0616(7) 0.1834(2) 0.0702(19) Uani 1 1 d . . .
H8 H -0.1827 -0.0457 0.2088 0.084 Uiso 1 1 calc R . .
C9 C -0.3086(6) -0.0497(9) 0.1745(3) 0.093(3) Uani 1 1 d . . .
H9 H -0.3424 -0.0243 0.1939 0.112 Uiso 1 1 calc R . .
C10 C -0.3540(6) -0.0739(9) 0.1382(3) 0.094(3) Uani 1 1 d . . .
H10 H -0.4191 -0.0666 0.1326 0.113 Uiso 1 1 calc R . .
C11 C -0.3050(5) -0.1094(8) 0.1095(2) 0.082(2) Uani 1 1 d . . .
H11 H -0.3366 -0.1249 0.0841 0.099 Uiso 1 1 calc R . .
C12 C -0.2109(5) -0.1221(6) 0.11758(17) 0.0634(17) Uani 1 1 d . . .
H12 H -0.1771 -0.1476 0.0982 0.076 Uiso 1 1 calc R . .
N2 N 0.0493(3) -0.3664(4) 0.22047(12) 0.0384(10) Uani 1 1 d D . .
H2A H 0.039(4) -0.442(4) 0.2207(17) 0.058 Uiso 1 1 d D . .
S2 S 0.12921(9) -0.34170(12) 0.19582(3) 0.0382(3) Uani 1 1 d . . .
C13 C 0.0944(3) -0.4116(4) 0.14921(13) 0.0325(10) Uani 1 1 d . . .
C14 C 0.0021(3) -0.4369(5) 0.13717(15) 0.0416(12) Uani 1 1 d . . .
H14 H -0.0399 -0.4317 0.1548 0.050 Uiso 1 1 calc R . .
C15 C -0.0282(4) -0.4699(6) 0.09927(17) 0.0529(14) Uani 1 1 d . . .
H15 H -0.0916 -0.4864 0.0905 0.063 Uiso 1 1 calc R . .
C16 C 0.0336(4) -0.4789(6) 0.07405(16) 0.0539(15) Uani 1 1 d . . .
H16 H 0.0121 -0.5003 0.0479 0.065 Uiso 1 1 calc R . .
C17 C 0.1249(4) -0.4573(6) 0.08624(15) 0.0494(14) Uani 1 1 d . . .
H17 H 0.1672 -0.4668 0.0689 0.059 Uiso 1 1 calc R . .
C18 C 0.1563(4) -0.4214(5) 0.12415(14) 0.0417(12) Uani 1 1 d . . .
H18 H 0.2196 -0.4037 0.1327 0.050 Uiso 1 1 calc R . .
C19 C 0.2258(4) -0.4369(7) 0.21499(15) 0.0513(14) Uani 1 1 d . . .
C20 C 0.2237(5) -0.5685(7) 0.21373(17) 0.0623(17) Uani 1 1 d . . .
H20 H 0.1717 -0.6125 0.2001 0.075 Uiso 1 1 calc R . .
C21 C 0.2994(6) -0.6371(10) 0.2328(2) 0.093(3) Uani 1 1 d . . .
H21 H 0.2993 -0.7286 0.2326 0.111 Uiso 1 1 calc R . .
C22 C 0.3745(7) -0.5704(15) 0.2520(3) 0.121(5) Uani 1 1 d . . .
H22 H 0.4262 -0.6171 0.2647 0.145 Uiso 1 1 calc R . .
C23 C 0.3760(6) -0.4397(15) 0.2532(2) 0.120(4) Uani 1 1 d . . .
H23 H 0.4283 -0.3959 0.2666 0.144 Uiso 1 1 calc R . .
C24 C 0.3012(4) -0.3704(9) 0.23470(18) 0.080(2) Uani 1 1 d . . .
H24 H 0.3013 -0.2789 0.2355 0.096 Uiso 1 1 calc R . .
Cu2 Cu 0.5000 0.5000 0.0000 0.0466(3) Uani 1 2 d S . .
N3 N 0.4403(3) 0.4501(5) 0.04366(12) 0.0506(12) Uani 1 1 d D . .
H3A H 0.387(3) 0.433(7) 0.0409(19) 0.076 Uiso 1 1 d D . .
S3 S 0.47363(9) 0.49837(16) 0.08697(3) 0.0490(4) Uani 1 1 d . . .
C25 C 0.4397(3) 0.3791(6) 0.11827(13) 0.0448(13) Uani 1 1 d . . .
C26 C 0.5086(4) 0.3266(7) 0.14548(15) 0.0552(16) Uani 1 1 d . . .
H26 H 0.5696 0.3589 0.1487 0.066 Uiso 1 1 calc R . .
C27 C 0.4860(4) 0.2253(7) 0.16806(16) 0.0616(17) Uani 1 1 d . . .
H27 H 0.5323 0.1879 0.1868 0.074 Uiso 1 1 calc R . .
C28 C 0.3975(5) 0.1788(7) 0.16342(17) 0.0635(17) Uani 1 1 d . . .
H28 H 0.3830 0.1085 0.1785 0.076 Uiso 1 1 calc R . .
C29 C 0.3299(4) 0.2349(7) 0.13664(18) 0.0649(17) Uani 1 1 d . . .
H29 H 0.2685 0.2042 0.1340 0.078 Uiso 1 1 calc R . .
C30 C 0.3501(4) 0.3346(6) 0.11373(16) 0.0547(15) Uani 1 1 d . . .
H30 H 0.3034 0.3721 0.0952 0.066 Uiso 1 1 calc R . .
C31 C 0.4040(3) 0.6319(6) 0.09747(14) 0.0456(13) Uani 1 1 d . . .
C32 C 0.4185(4) 0.6853(7) 0.13445(16) 0.0605(17) Uani 1 1 d . . .
H32 H 0.4610 0.6472 0.1546 0.073 Uiso 1 1 calc R . .
C33 C 0.3700(5) 0.7946(8) 0.14122(19) 0.072(2) Uani 1 1 d . . .
H33 H 0.3798 0.8324 0.1661 0.086 Uiso 1 1 calc R . .
C34 C 0.3072(5) 0.8493(7) 0.11213(19) 0.0663(17) Uani 1 1 d . . .
H34 H 0.2729 0.9229 0.1172 0.080 Uiso 1 1 calc R . .
C35 C 0.2943(4) 0.7968(7) 0.07568(18) 0.0617(16) Uani 1 1 d . . .
H35 H 0.2517 0.8352 0.0557 0.074 Uiso 1 1 calc R . .
C36 C 0.3432(4) 0.6881(6) 0.06800(15) 0.0519(14) Uani 1 1 d . . .
H36 H 0.3350 0.6528 0.0428 0.062 Uiso 1 1 calc R . .
N4 N 0.6251(3) 0.4736(5) 0.03096(12) 0.0431(11) Uani 1 1 d D . .
H4A H 0.666(3) 0.512(6) 0.0240(18) 0.065 Uiso 1 1 d D . .
S4 S 0.65519(8) 0.34845(13) 0.05585(3) 0.0410(3) Uani 1 1 d . . .
C37 C 0.7138(3) 0.3964(5) 0.10288(13) 0.0349(11) Uani 1 1 d . . .
C38 C 0.7484(4) 0.2996(6) 0.12870(14) 0.0454(13) Uani 1 1 d . . .
H38 H 0.7469 0.2120 0.1208 0.055 Uiso 1 1 calc R . .
C39 C 0.7850(4) 0.3343(7) 0.16628(15) 0.0554(16) Uani 1 1 d . . .
H39 H 0.8092 0.2700 0.1843 0.066 Uiso 1 1 calc R . .
C40 C 0.7864(3) 0.4596(7) 0.17716(15) 0.0498(15) Uani 1 1 d . . .
H40 H 0.8116 0.4819 0.2029 0.060 Uiso 1 1 calc R . .
C41 C 0.7518(4) 0.5561(6) 0.15149(15) 0.0486(13) Uani 1 1 d . . .
H41 H 0.7531 0.6434 0.1596 0.058 Uiso 1 1 calc R . .
C42 C 0.7147(3) 0.5233(5) 0.11339(15) 0.0423(12) Uani 1 1 d . . .
H42 H 0.6907 0.5877 0.0953 0.051 Uiso 1 1 calc R . .
C43 C 0.7493(4) 0.2691(5) 0.03902(14) 0.0457(13) Uani 1 1 d . . .
C44 C 0.8183(4) 0.3369(6) 0.02608(16) 0.0515(14) Uani 1 1 d . . .
H44 H 0.8169 0.4283 0.0257 0.062 Uiso 1 1 calc R . .
C45 C 0.8900(4) 0.2718(7) 0.01367(18) 0.0673(19) Uani 1 1 d . . .
H45 H 0.9368 0.3180 0.0040 0.081 Uiso 1 1 calc R . .
C46 C 0.8925(7) 0.1408(9) 0.0155(2) 0.094(3) Uani 1 1 d . . .
H46 H 0.9415 0.0957 0.0071 0.112 Uiso 1 1 calc R . .
C47 C 0.8280(10) 0.0760(8) 0.0288(3) 0.119(4) Uani 1 1 d . . .
H47 H 0.8328 -0.0150 0.0309 0.142 Uiso 1 1 calc R . .
C48 C 0.7531(7) 0.1370(7) 0.0398(2) 0.093(3) Uani 1 1 d . . .
H48 H 0.7052 0.0883 0.0477 0.112 Uiso 1 1 calc R . .
Cl1 Cl 0.0000 -0.73990(15) 0.2500 0.0369(4) Uani 1 2 d SDU . .
O1 O 0.0047(3) -0.6595(4) 0.21735(12) 0.0627(11) Uani 1 1 d DU . .
O2 O -0.0789(3) -0.8213(4) 0.24157(13) 0.0683(12) Uani 1 1 d DU . .
Cl2 Cl 0.5000 -0.0684(4) 0.2500 0.0992(10) Uani 1 2 d SDU . .
O3 O 0.5110(5) -0.1344(10) 0.21867(19) 0.162(4) Uani 1 1 d DU A .
O4 O 0.3907(7) -0.0279(16) 0.2379(3) 0.142(7) Uani 0.568(18) 1 d PDU A 1
O4X O 0.4580(11) 0.0485(11) 0.2497(4) 0.094(6) Uiso 0.432(18) 1 d PDU . 2
Cl3 Cl 0.80580(13) 0.71918(18) -0.00090(4) 0.0684(5) Uani 1 1 d U . .
O5 O 0.7680(5) 0.6110(6) -0.02141(17) 0.109(2) Uani 1 1 d U . .
O6 O 0.7608(6) 0.7263(8) 0.03047(17) 0.148(3) Uani 1 1 d U . .
O7 O 0.7810(6) 0.8211(7) -0.02795(17) 0.134(3) Uani 1 1 d U . .
O8 O 0.8918(4) 0.7292(14) 0.0096(3) 0.229(6) Uani 1 1 d U . .
O9 O 0.5000 1.0000 0.0000 0.149(5) Uani 1 2 d S . .
C49 C 0.5498(9) 0.9289(13) -0.0586(4) 0.146(5) Uani 1 1 d . . .
C50 C 0.5321(14) 1.0220(19) -0.0375(6) 0.095(5) Uani 0.50 1 d P B 1
C50X C 0.5388(17) 0.908(2) -0.0183(8) 0.142(10) Uani 0.50 1 d P B 2
O10 O 0.5392(7) 0.7428(9) 0.0261(3) 0.076(3) Uani 0.50 1 d P C 1
O10X O 0.2326(16) -0.003(2) 0.2134(7) 0.247(14) Uani 0.50 1 d P D 2

loop_
_atom_site_aniso_label
_atom_site_aniso_U_11
_atom_site_aniso_U_22
_atom_site_aniso_U_33
_atom_site_aniso_U_23
_atom_site_aniso_U_13
_atom_site_aniso_U_12
Cu1 0.0445(5) 0.0244(4) 0.0248(4) 0.000 0.0106(3) 0.000
N1 0.108(4) 0.029(2) 0.026(2) 0.0008(18) 0.013(2) 0.006(3)
S1 0.0809(10) 0.0290(6) 0.0281(6) 0.0019(5) 0.0153(6) 0.0109(6)
C1 0.054(3) 0.041(3) 0.029(2) 0.007(2) 0.008(2) 0.011(2)
C2 0.077(4) 0.040(3) 0.040(3) 0.006(2) 0.019(3) 0.002(3)
C3 0.087(5) 0.048(3) 0.046(3) 0.007(3) 0.014(3) -0.005(3)
C4 0.053(4) 0.075(4) 0.043(3) 0.017(3) 0.007(3) 0.001(3)
C5 0.060(4) 0.089(5) 0.038(3) 0.013(3) 0.021(3) 0.025(3)
C6 0.077(4) 0.052(3) 0.038(3) 0.008(3) 0.017(3) 0.020(3)
C7 0.073(4) 0.040(3) 0.046(3) 0.008(2) 0.020(3) -0.001(3)
C8 0.092(5) 0.062(4) 0.065(4) 0.010(3) 0.036(4) 0.008(4)
C9 0.090(6) 0.097(6) 0.106(7) 0.027(5) 0.054(5) 0.011(5)
C10 0.072(5) 0.095(6) 0.119(7) 0.046(6) 0.028(5) 0.003(5)
C11 0.073(5) 0.091(6) 0.078(5) 0.032(4) 0.000(4) -0.009(4)
C12 0.085(5) 0.060(4) 0.045(3) 0.010(3) 0.012(3) -0.004(3)
N2 0.050(3) 0.029(2) 0.042(2) 0.0005(19) 0.0239(19) 0.002(2)
S2 0.0443(7) 0.0373(7) 0.0367(6) -0.0019(5) 0.0172(5) -0.0055(5)
C13 0.035(3) 0.031(2) 0.033(2) 0.0014(19) 0.011(2) 0.003(2)
C14 0.038(3) 0.037(3) 0.054(3) -0.005(2) 0.021(2) -0.002(2)
C15 0.041(3) 0.059(4) 0.058(3) -0.006(3) 0.008(3) -0.006(3)
C16 0.059(4) 0.065(4) 0.037(3) -0.003(3) 0.006(3) -0.005(3)
C17 0.050(3) 0.067(4) 0.035(3) 0.004(3) 0.017(2) 0.000(3)
C18 0.034(3) 0.056(3) 0.037(3) 0.001(2) 0.011(2) -0.001(2)
C19 0.041(3) 0.081(4) 0.035(3) 0.007(3) 0.016(2) 0.005(3)
C20 0.065(4) 0.075(5) 0.048(3) 0.009(3) 0.014(3) 0.029(3)
C21 0.086(6) 0.134(8) 0.064(5) 0.032(5) 0.028(4) 0.061(6)
C22 0.067(6) 0.237(14) 0.063(5) 0.055(8) 0.024(5) 0.065(9)
C23 0.056(5) 0.245(15) 0.058(5) 0.032(8) 0.003(4) -0.012(8)
C24 0.050(4) 0.141(7) 0.049(4) 0.012(4) 0.009(3) -0.014(4)
Cu2 0.0312(5) 0.0844(7) 0.0247(4) 0.0163(4) 0.0064(3) 0.0186(5)
N3 0.040(2) 0.084(4) 0.029(2) 0.007(2) 0.008(2) 0.002(3)
S3 0.0312(6) 0.0891(11) 0.0264(6) 0.0114(6) 0.0039(5) 0.0023(7)
C25 0.038(3) 0.072(4) 0.026(2) 0.009(2) 0.011(2) 0.005(3)
C26 0.038(3) 0.094(5) 0.033(3) 0.009(3) 0.005(2) 0.005(3)
C27 0.057(4) 0.088(5) 0.039(3) 0.013(3) 0.006(3) 0.018(3)
C28 0.080(5) 0.067(4) 0.046(3) 0.009(3) 0.016(3) -0.002(4)
C29 0.050(4) 0.084(5) 0.061(4) 0.011(4) 0.009(3) -0.008(3)
C30 0.041(3) 0.082(4) 0.040(3) 0.009(3) 0.004(2) 0.003(3)
C31 0.032(3) 0.072(4) 0.032(3) 0.002(3) 0.003(2) -0.010(3)
C32 0.054(4) 0.087(5) 0.037(3) -0.004(3) -0.001(3) -0.011(3)
C33 0.074(5) 0.091(5) 0.049(4) -0.017(4) 0.001(3) -0.021(4)
C34 0.063(4) 0.065(4) 0.069(4) -0.011(3) 0.006(3) -0.005(3)
C35 0.058(4) 0.073(4) 0.051(4) 0.002(3) 0.002(3) 0.000(3)
C36 0.044(3) 0.074(4) 0.036(3) 0.007(3) 0.001(2) 0.000(3)
N4 0.034(2) 0.060(3) 0.034(2) 0.020(2) 0.0002(18) -0.001(2)
S4 0.0342(7) 0.0532(8) 0.0325(6) 0.0129(6) -0.0035(5) -0.0050(6)
C37 0.023(2) 0.049(3) 0.032(2) 0.007(2) 0.0040(19) 0.001(2)
C38 0.044(3) 0.054(3) 0.037(3) 0.009(2) 0.002(2) 0.012(3)
C39 0.048(3) 0.078(5) 0.037(3) 0.015(3) -0.001(2) 0.016(3)
C40 0.032(3) 0.088(5) 0.028(3) 0.003(3) 0.001(2) -0.002(3)
C41 0.041(3) 0.062(4) 0.043(3) -0.001(3) 0.008(2) -0.007(3)
C42 0.034(3) 0.052(3) 0.040(3) 0.011(2) 0.005(2) -0.007(2)
C43 0.059(3) 0.045(3) 0.028(2) 0.006(2) -0.006(2) 0.005(3)
C44 0.040(3) 0.050(3) 0.059(3) -0.006(3) -0.005(3) 0.007(3)
C45 0.048(4) 0.090(5) 0.060(4) -0.021(4) -0.003(3) 0.025(3)
C46 0.126(8) 0.101(7) 0.046(4) -0.016(4) -0.010(4) 0.074(6)
C47 0.228(13) 0.051(5) 0.081(6) -0.004(4) 0.041(7) 0.046(7)
C48 0.163(9) 0.037(4) 0.087(5) -0.002(4) 0.044(6) -0.004(5)
Cl1 0.0475(10) 0.0236(8) 0.0360(8) 0.000 -0.0037(7) 0.000
O1 0.088(3) 0.043(2) 0.055(2) 0.0094(19) 0.005(2) -0.010(2)
O2 0.067(3) 0.052(2) 0.079(3) 0.012(2) -0.009(2) -0.019(2)
Cl2 0.117(2) 0.140(3) 0.0375(12) 0.000 0.0031(13) 0.000
O3 0.103(5) 0.285(11) 0.102(5) -0.100(6) 0.031(4) -0.057(6)
O4 0.079(9) 0.245(17) 0.102(9) 0.084(10) 0.015(7) 0.028(10)
Cl3 0.0827(12) 0.0824(11) 0.0448(8) -0.0046(8) 0.0245(8) -0.0356(9)
O5 0.129(5) 0.101(4) 0.094(4) -0.022(4) 0.012(4) -0.004(4)
O6 0.197(7) 0.192(7) 0.076(4) -0.045(4) 0.088(4) -0.095(6)
O7 0.208(8) 0.126(5) 0.075(4) 0.015(4) 0.042(4) -0.024(5)
O8 0.053(4) 0.473(19) 0.154(7) 0.113(10) -0.004(4) -0.021(7)
O9 0.154(9) 0.099(7) 0.225(13) 0.056(8) 0.121(9) 0.039(7)
C49 0.176(12) 0.125(10) 0.164(11) 0.022(9) 0.109(10) 0.026(9)
C50 0.102(13) 0.090(13) 0.100(13) -0.005(11) 0.033(11) -0.026(11)
C50X 0.14(2) 0.109(18) 0.19(3) -0.072(19) 0.055(18) -0.004(15)
O10 0.092(7) 0.067(6) 0.077(6) 0.003(5) 0.038(5) 0.007(5)
O10X 0.28(3) 0.25(2) 0.26(2) -0.117(19) 0.21(2) -0.18(2)

loop_
_atom_type_symbol
_atom_type_description
_atom_type_scat_dispersion_real
_atom_type_scat_dispersion_imag
_atom_type_scat_source
C C 0.0033 0.0016 'International Tables Vol C Tables 4.2.6.8 and 6.1.1.4'
H H 0.0000 0.0000 'International Tables Vol C Tables 4.2.6.8 and 6.1.1.4'
N N 0.0061 0.0033 'International Tables Vol C Tables 4.2.6.8 and 6.1.1.4'
O O 0.0106 0.0060 'International Tables Vol C Tables 4.2.6.8 and 6.1.1.4'
S S 0.1246 0.1234 'International Tables Vol C Tables 4.2.6.8 and 6.1.1.4'
Cl Cl 0.1484 0.1585 'International Tables Vol C Tables 4.2.6.8 and 6.1.1.4'
Cu Cu 0.3201 1.2651 'International Tables Vol C Tables 4.2.6.8 and 6.1.1.4'

loop_
_geom_angle_atom_site_label_1
_geom_angle_atom_site_label_2
_geom_angle_atom_site_label_3
_geom_angle
_geom_angle_site_symmetry_1
_geom_angle_site_symmetry_3
_geom_angle_publ_flag
N2 Cu1 N2 89.1(2) 2 . ?
N2 Cu1 N1 96.22(18) 2 2 ?
N2 Cu1 N1 154.3(2) . 2 ?
N2 Cu1 N1 154.3(2) 2 . ?
N2 Cu1 N1 96.22(18) . . ?
N1 Cu1 N1 89.8(3) 2 . ?
S1 N1 Cu1 121.5(3) . . ?
N1 S1 C1 108.5(3) . . ?
N1 S1 C7 110.0(3) . . ?
C1 S1 C7 101.1(2) . . ?
C2 C1 C6 120.7(5) . . ?
C2 C1 S1 121.5(4) . . ?
C6 C1 S1 117.8(4) . . ?
C1 C2 C3 119.4(5) . . ?
C4 C3 C2 121.1(6) . . ?
C3 C4 C5 119.9(6) . . ?
C4 C5 C6 120.4(5) . . ?
C1 C6 C5 118.4(6) . . ?
C8 C7 C12 121.7(7) . . ?
C8 C7 S1 119.8(5) . . ?
C12 C7 S1 118.1(5) . . ?
C7 C8 C9 118.5(7) . . ?
C10 C9 C8 121.0(8) . . ?
C9 C10 C11 120.0(8) . . ?
C12 C11 C10 120.3(8) . . ?
C11 C12 C7 118.6(7) . . ?
S2 N2 Cu1 123.5(2) . . ?
N2 S2 C19 108.8(2) . . ?
N2 S2 C13 108.1(2) . . ?
C19 S2 C13 102.2(2) . . ?
C18 C13 C14 120.9(4) . . ?
C18 C13 S2 120.1(4) . . ?
C14 C13 S2 118.3(4) . . ?
C15 C14 C13 119.1(5) . . ?
C16 C15 C14 120.0(5) . . ?
C17 C16 C15 120.7(5) . . ?
C16 C17 C18 119.9(5) . . ?
C13 C18 C17 119.2(5) . . ?
C20 C19 C24 121.6(7) . . ?
C20 C19 S2 122.2(5) . . ?
C24 C19 S2 115.9(6) . . ?
C19 C20 C21 118.8(8) . . ?
C22 C21 C20 119.3(10) . . ?
C23 C22 C21 121.6(9) . . ?
C22 C23 C24 119.8(10) . . ?
C23 C24 C19 118.9(10) . . ?
N3 Cu2 N3 180.0(2) 3_665 . ?
N3 Cu2 N4 91.71(18) 3_665 3_665 ?
N3 Cu2 N4 88.29(18) . 3_665 ?
N3 Cu2 N4 88.29(18) 3_665 . ?
N3 Cu2 N4 91.71(18) . . ?
N4 Cu2 N4 180.0(3) 3_665 . ?
S3 N3 Cu2 123.9(3) . . ?
N3 S3 C25 107.4(3) . . ?
N3 S3 C31 110.0(2) . . ?
C25 S3 C31 100.3(2) . . ?
C30 C25 C26 121.5(5) . . ?
C30 C25 S3 121.4(4) . . ?
C26 C25 S3 116.9(4) . . ?
C25 C26 C27 118.4(5) . . ?
C28 C27 C26 120.7(6) . . ?
C27 C28 C29 119.6(6) . . ?
C30 C29 C28 121.1(6) . . ?
C29 C30 C25 118.7(5) . . ?
C36 C31 C32 120.8(6) . . ?
C36 C31 S3 119.3(4) . . ?
C32 C31 S3 119.6(4) . . ?
C33 C32 C31 118.9(6) . . ?
C34 C33 C32 120.7(6) . . ?
C35 C34 C33 119.9(7) . . ?
C34 C35 C36 120.5(6) . . ?
C31 C36 C35 119.2(5) . . ?
S4 N4 Cu2 124.1(3) . . ?
N4 S4 C43 110.6(2) . . ?
N4 S4 C37 109.2(2) . . ?
C43 S4 C37 98.8(2) . . ?
C42 C37 C38 122.1(5) . . ?
C42 C37 S4 119.7(4) . . ?
C38 C37 S4 117.9(4) . . ?
C39 C38 C37 118.4(5) . . ?
C40 C39 C38 120.2(5) . . ?
C39 C40 C41 121.4(5) . . ?
C40 C41 C42 119.4(6) . . ?
C37 C42 C41 118.5(5) . . ?
C48 C43 C44 119.1(7) . . ?
C48 C43 S4 118.9(6) . . ?
C44 C43 S4 122.0(4) . . ?
C43 C44 C45 120.1(6) . . ?
C46 C45 C44 119.1(8) . . ?
C47 C46 C45 120.9(8) . . ?
C46 C47 C48 121.7(8) . . ?
C43 C48 C47 119.0(8) . . ?
O2 Cl1 O2 107.4(4) . 2 ?
O2 Cl1 O1 111.3(3) . 2 ?
O2 Cl1 O1 109.0(2) 2 2 ?
O2 Cl1 O1 109.0(2) . . ?
O2 Cl1 O1 111.3(3) 2 . ?
O1 Cl1 O1 108.8(4) 2 . ?
O3 Cl2 O3 118.1(9) . 2_655 ?
O3 Cl2 O4X 110.3(7) . 2_655 ?
O3 Cl2 O4X 124.7(7) 2_655 2_655 ?
O3 Cl2 O4X 124.7(7) . . ?
O3 Cl2 O4X 110.3(7) 2_655 . ?
O4X Cl2 O4X 53.9(13) 2_655 . ?
O3 Cl2 O4 99.6(6) . . ?
O3 Cl2 O4 95.5(5) 2_655 . ?
O4X Cl2 O4 101.4(11) 2_655 . ?
O4X Cl2 O4 49.3(7) . . ?
O3 Cl2 O4 95.5(5) . 2_655 ?
O3 Cl2 O4 99.6(6) 2_655 2_655 ?
O4X Cl2 O4 49.3(7) 2_655 2_655 ?
O4X Cl2 O4 101.4(11) . 2_655 ?
O4 Cl2 O4 150.5(12) . 2_655 ?
O4X O4X Cl2 63.0(7) 2_655 . ?
O8 Cl3 O6 110.7(6) . . ?
O8 Cl3 O5 120.6(7) . . ?
O6 Cl3 O5 104.7(4) . . ?
O8 Cl3 O7 105.4(6) . . ?
O6 Cl3 O7 113.0(5) . . ?
O5 Cl3 O7 102.3(4) . . ?
C50X O9 C50X 180(2) 3_675 . ?
C50X O9 C50 122.8(14) 3_675 . ?
C50X O9 C50 57.2(14) . . ?
C50X O9 C50 57.2(14) 3_675 3_675 ?
C50X O9 C50 122.8(14) . 3_675 ?
C50 O9 C50 180.0(5) . 3_675 ?
C50 C49 C50X 58.9(13) . . ?
C49 C50 O9 121.9(16) . . ?
O9 C50X C49 119(2) . . ?

loop_
_geom_bond_atom_site_label_1
_geom_bond_atom_site_label_2
_geom_bond_distance
_geom_bond_site_symmetry_2
_geom_bond_publ_flag
Cu1 N2 1.951(4) 2 ?
Cu1 N2 1.951(4) . ?
Cu1 N1 1.957(4) 2 ?
Cu1 N1 1.957(4) . ?
N1 S1 1.596(4) . ?
S1 C1 1.783(5) . ?
S1 C7 1.798(6) . ?
C1 C2 1.371(7) . ?
C1 C6 1.390(7) . ?
C2 C3 1.375(8) . ?
C3 C4 1.363(8) . ?
C4 C5 1.369(9) . ?
C5 C6 1.401(8) . ?
C7 C8 1.378(8) . ?
C7 C12 1.387(8) . ?
C8 C9 1.382(11) . ?
C9 C10 1.363(12) . ?
C10 C11 1.392(11) . ?
C11 C12 1.375(10) . ?
N2 S2 1.599(4) . ?
S2 C19 1.773(6) . ?
S2 C13 1.792(5) . ?
C13 C18 1.378(6) . ?
C13 C14 1.381(7) . ?
C14 C15 1.380(8) . ?
C15 C16 1.380(8) . ?
C16 C17 1.363(8) . ?
C17 C18 1.391(7) . ?
C19 C20 1.367(9) . ?
C19 C24 1.392(9) . ?
C20 C21 1.398(9) . ?
C21 C22 1.382(15) . ?
C22 C23 1.358(16) . ?
C23 C24 1.385(13) . ?
Cu2 N3 1.969(4) 3_665 ?
Cu2 N3 1.969(4) . ?
Cu2 N4 1.999(4) 3_665 ?
Cu2 N4 1.999(4) . ?
N3 S3 1.605(5) . ?
S3 C25 1.786(5) . ?
S3 C31 1.801(6) . ?
C25 C30 1.385(8) . ?
C25 C26 1.386(7) . ?
C26 C27 1.394(9) . ?
C27 C28 1.376(9) . ?
C28 C29 1.382(9) . ?
C29 C30 1.377(8) . ?
C31 C36 1.382(7) . ?
C31 C32 1.401(8) . ?
C32 C33 1.384(10) . ?
C33 C34 1.384(9) . ?
C34 C35 1.381(9) . ?
C35 C36 1.391(9) . ?
N4 S4 1.589(4) . ?
S4 C43 1.800(6) . ?
S4 C37 1.807(5) . ?
C37 C42 1.369(7) . ?
C37 C38 1.394(7) . ?
C38 C39 1.393(8) . ?
C39 C40 1.356(9) . ?
C40 C41 1.389(8) . ?
C41 C42 1.405(7) . ?
C43 C48 1.373(8) . ?
C43 C44 1.378(8) . ?
C44 C45 1.387(8) . ?
C45 C46 1.362(11) . ?
C46 C47 1.315(14) . ?
C47 C48 1.384(13) . ?
Cl1 O2 1.428(4) . ?
Cl1 O2 1.428(4) 2 ?
Cl1 O1 1.434(4) 2 ?
Cl1 O1 1.434(4) . ?
Cl2 O3 1.334(6) . ?
Cl2 O3 1.334(6) 2_655 ?
Cl2 O4X 1.362(10) 2_655 ?
Cl2 O4X 1.362(10) . ?
Cl2 O4 1.652(9) . ?
Cl2 O4 1.652(9) 2_655 ?
O4X O4X 1.23(3) 2_655 ?
Cl3 O8 1.265(7) . ?
Cl3 O6 1.386(5) . ?
Cl3 O5 1.400(6) . ?
Cl3 O7 1.431(7) . ?
O9 C50X 1.34(2) 3_675 ?
O9 C50X 1.34(2) . ?
O9 C50 1.497(19) . ?
O9 C50 1.497(19) 3_675 ?
C49 C50 1.27(2) . ?
C49 C50X 1.48(3) . ?

loop_
_geom_hbond_atom_site_label_D
_geom_hbond_atom_site_label_H
_geom_hbond_atom_site_label_A
_geom_hbond_distance_DH
_geom_hbond_distance_HA
_geom_hbond_distance_DA
_geom_hbond_angle_DHA
_geom_hbond_site_symmetry_A
N1 H1A O2 0.80(4) 2.54(4) 3.315(6) 161(7) 1_565
N2 H2A O1 0.80(4) 2.32(4) 3.113(6) 176(6) .
N3 H3A O5 0.80(4) 2.32(4) 3.106(8) 170(7) 3_665
N4 H4A O5 0.80(4) 2.59(4) 3.349(8) 160(6) .
N4 H4A O6 0.80(4) 2.62(5) 3.303(8) 145(6) .
